data_7200526
loop_
_publ_author_name
'Cunha-Silva, Lu\'is'
'Lima, S\'ergio'
'Ananias, Duarte'
'Silva, Patr\'icia'
'Mafra, Lu\'is'
'Carlos, Lu\'is D.'
'Pillinger, Martyn'
'Valente, Anabela A.'
'Almeida Paz, Filipe A.'
'Rocha, Jo\~ao'

_publ_section_title
;
 Multi-functional rare-earth hybrid layered networks: photoluminescence
 and catalysis studies
;
_journal_issue 17
_journal_name_full 'Journal of Materials Chemistry'
_journal_page_first 2618
_journal_paper_doi 10.1039/b817381h
_journal_volume 19
_journal_year 2009
_chemical_formula_moiety 'C4 H10 Dy N O9 P2'
_chemical_formula_sum 'C4 H10 Dy N O9 P2'
_chemical_formula_weight 440.57
_chemical_name_systematic
;
?
;
_space_group_IT_number 61
_symmetry_cell_setting orthorhombic
_symmetry_space_group_name_Hall '-P 2ac 2ab'
_symmetry_space_group_name_H-M 'P b c a'
_audit_creation_date '02 October 2008'
_audit_creation_method 'Manual editing plus fullprof.2k'
_cell_angle_alpha 90.00000
_cell_angle_beta 90.00000
_cell_angle_gamma 90.00000
_cell_formula_units_Z 8
_cell_length_a 9.7725(10)
_cell_length_b 10.2143(11)
_cell_length_c 20.6600(18)
_cell_measurement_temperature 298
_cell_volume 2062.3(4)
_computing_molecular_graphics 'Crystal Impact Diamond 3.1f'
_computing_structure_refinement FULLPROF
_computing_structure_solution eXpo2004
_diffrn_ambient_temperature 298
_diffrn_detector_type 'X Celerator detector'
_diffrn_measurement_method Bragg-Brentano
_diffrn_radiation_monochromator None
_diffrn_radiation_type X-ray
_diffrn_source 'X-ray tube'
_diffrn_source_target Cu
_exptl_crystal_density_diffrn 2.838
_pd_instr_location
;
Conventional powder diffractometer instrument belonging to the
University of Aveiro and located at the Central Analytical Laboratory
;
_pd_meas_2theta_range_inc 0.010027
_pd_meas_2theta_range_max 90.00158
_pd_meas_2theta_range_min 4.00000
_pd_meas_number_of_points 8578
_pd_meas_scan_method cont
_pd_proc_2theta_range_inc 0.010027
_pd_proc_2theta_range_max 89.9393
_pd_proc_2theta_range_min 3.9377
_pd_proc_ls_background_function 'Fixed Points'
_pd_proc_ls_pref_orient_corr
;
Modified March's function along the [002] vector. G1 refined
to about 0.694(2) which is consistent with the platy crystal
habit of the material (as revealed by SEM pictures).
;
_pd_proc_ls_profile_function Pseudo-Voigt
_pd_proc_ls_prof_R_factor 1.6392
_pd_proc_ls_prof_wR_expected 0.7450
_pd_proc_ls_prof_wR_factor 2.2773
_pd_proc_wavelength 1.540560
_pd_spec_mounting
;
Glass slide
;
_pd_spec_mount_mode Reflection
_pd_spec_shape 'Flat sheet'
_refine_ls_number_parameters 64
_refine_ls_number_reflns 1936
_refine_ls_number_restraints 27
_refine_ls_R_I_factor 10.1911
_cod_data_source_file b817381h.txt
_cod_data_source_block 09
_cod_depositor_comments
;
The following automatic conversions were performed:
'_symmetry_cell_setting' value 'Orthorhombic' changed to 'orthorhombic'
according to '/home/saulius/struct/CIF-dictionaries/cif_core.dic'
dictionary named 'cif_core.dic' version 2.4.1 from 2010-06-29.

Automatic conversion script
Id: cif_fix_enum 1527 2010-12-29 10:47:43Z saulius 
;
_cod_database_code 7200526
_pd_proc_ls_prof_cr_factor 20.5880
_pd_proc_ls_prof_cwr_factor 15.6468
_pd_proc_ls_prof_cwr_expected 5.1190
_pd_proc_ls_prof_chi2 9.3428
_pd_proc_ls_prof_echi2 9.4314

loop_
_symmetry_equiv_pos_as_xyz
'x, y, z'
'x+1/2, -y+1/2, -z'
'-x, y+1/2, -z+1/2'
'-x+1/2, -y, z+1/2'
'-x, -y, -z'
'-x-1/2, y-1/2, z'
'x, -y-1/2, z-1/2'
'x-1/2, y, -z-1/2'

loop_
_atom_site_label
_atom_site_fract_x
_atom_site_fract_y
_atom_site_fract_z
_atom_site_U_iso_or_equiv
_atom_site_occupancy
_atom_site_adp_type
_atom_site_type_symbol
DY1 0.3666(3) 0.5409(3) 0.33719(10) 0.01267 1.00000 Uiso DY
P1 1.0945(7) 0.7317(7) 0.4163(3) 0.01267 1.00000 Uiso P
P2 1.0248(7) 0.4054(7) 0.3056(3) 0.01267 1.00000 Uiso P
O2 0.53221(10) 0.6061(19) 0.4319(7) 0.01267 1.00000 Uiso O
C1 0.63836(9) 0.5662(11) 0.4056(3) 0.01267 1.00000 Uiso C
O4 1.1431(17) 0.8778(7) 0.4212(7) 0.01267 1.00000 Uiso O
O6 0.9275(12) 0.4760(12) 0.2594(7) 0.01267 1.00000 Uiso O
O8 1.1649(9) 0.4555(13) 0.3056(7) 0.01267 1.00000 Uiso O
O1 0.6293(3) 0.5077(17) 0.3532(5) 0.01267 1.00000 Uiso O
O7 1.0084(14) 0.2593(6) 0.2985(8) 0.01267 1.00000 Uiso O
O5 1.2258(13) 0.6465(11) 0.4135(8) 0.01267 1.00000 Uiso O
O1W 0.248(3) 0.650(3) 0.2458(9) 0.01267 1.00000 Uiso O
O3 1.0330(16) 0.7031(12) 0.4867(6) 0.01267 1.00000 Uiso O
H3 1.04580 0.78925 0.50341 0.01267 1.00000 Uiso H
C2 0.77679(9) 0.6042(14) 0.4321(4) 0.01267 1.00000 Uiso C
H2A 0.78071 0.69221 0.44436 0.01267 1.00000 Uiso H
H2B 0.79443 0.54396 0.46798 0.01267 1.00000 Uiso H
C3 0.970(2) 0.4542(16) 0.3866(5) 0.01267 1.00000 Uiso C
H3A 0.90893 0.38016 0.40859 0.01267 1.00000 Uiso H
H3B 1.03984 0.47084 0.41275 0.01267 1.00000 Uiso H
N1 0.8737(11) 0.5735(8) 0.3740(5) 0.01267 1.00000 Uiso N
H1 0.81554 0.55048 0.33733 0.01267 1.00000 Uiso H
C4 0.9679(16) 0.6909(15) 0.3553(6) 0.01267 1.00000 Uiso C
H4A 0.90118 0.76712 0.34657 0.01267 1.00000 Uiso H
H4B 1.00414 0.67326 0.31064 0.01267 1.00000 Uiso H

loop_
_atom_type_symbol
_atom_type_scat_Cromer_Mann_a1
_atom_type_scat_Cromer_Mann_b1
_atom_type_scat_Cromer_Mann_a2
_atom_type_scat_Cromer_Mann_b2
_atom_type_scat_Cromer_Mann_a3
_atom_type_scat_Cromer_Mann_b3
_atom_type_scat_Cromer_Mann_a4
_atom_type_scat_Cromer_Mann_b4
_atom_type_scat_Cromer_Mann_c
_atom_type_scat_dispersion_real
_atom_type_scat_dispersion_imag
_atom_type_scat_source
DY 26.50700 2.18020 17.63830 0.20217 14.55960 12.18990 2.96577 111.87400 4.29728 -10.42300 9.74800 International_Tables_for_Crystallography_Vol.C(1991)_Tables_6.1.1.4_and_6.1.1.5
P 6.43450 1.90670 4.17910 27.15700 1.78000 0.52600 1.49080 68.16450 1.11490 0.28300 0.43400 International_Tables_for_Crystallography_Vol.C(1991)_Tables_6.1.1.4_and_6.1.1.5
O 3.04850 13.27710 2.28680 5.70110 1.54630 0.32390 0.86700 32.90890 0.25080 0.04700 0.03200 International_Tables_for_Crystallography_Vol.C(1991)_Tables_6.1.1.4_and_6.1.1.5
C 2.31000 20.84390 1.02000 10.20750 1.58860 0.56870 0.86500 51.65120 0.21560 0.01700 0.00900 International_Tables_for_Crystallography_Vol.C(1991)_Tables_6.1.1.4_and_6.1.1.5
H 0.49300 10.51090 0.32291 26.12570 0.14019 3.14236 0.04081 57.79970 0.00304 0.00000 0.00000 International_Tables_for_Crystallography_Vol.C(1991)_Tables_6.1.1.4_and_6.1.1.5
N 12.21260 0.00570 3.13220 9.89330 2.01250 28.99750 1.16630 0.58260 -11.52900 0.02900 0.01800 International_Tables_for_Crystallography_Vol.C(1991)_Tables_6.1.1.4_and_6.1.1.5

loop_
_geom_angle_atom_site_label_1
_geom_angle_atom_site_label_2
_geom_angle_atom_site_label_3
_geom_angle
_geom_angle_site_symmetry_1
_geom_angle_site_symmetry_3
_geom_angle_publ_flag
O6 Dy1 O8 81.9(2) 8_556 1_455 ?
O6 Dy1 O5 155.5(3) 8_556 1_455 ?
O8 Dy1 O5 81.9(3) 1_455 1_455 ?
O6 Dy1 O4 117.3(2) 8_556 6_755 ?
O8 Dy1 O4 84.7(3) 1_455 6_755 ?
O5 Dy1 O4 79.3(3) 1_455 6_755 ?
O6 Dy1 O1W 64.4(3) 8_556 . ?
O8 Dy1 O1W 63.0(3) 1_455 . ?
O5 Dy1 O1W 91.8(3) 1_455 . ?
O4 Dy1 O1W 147.6(4) 6_755 . ?
O6 Dy1 O1 78.9(2) 8_556 . ?
O8 Dy1 O1 148.1(2) 1_455 . ?
O5 Dy1 O1 123.2(3) 1_455 . ?
O4 Dy1 O1 81.6(3) 6_755 . ?
O1W Dy1 O1 127.8(3) . . ?
O6 Dy1 O2 126.0(3) 8_556 . ?
O8 Dy1 O2 148.5(3) 1_455 . ?
O5 Dy1 O2 75.2(3) 1_455 . ?
O4 Dy1 O2 70.1(3) 6_755 . ?
O1W Dy1 O2 137.9(3) . . ?
O1 Dy1 O2 48.0(3) . . ?
O6 Dy1 O7 81.6(2) 8_556 6_765 ?
O8 Dy1 O7 129.7(3) 1_455 6_765 ?
O5 Dy1 O7 94.8(3) 1_455 6_765 ?
O4 Dy1 O7 144.2(3) 6_755 6_765 ?
O1W Dy1 O7 67.0(3) . 6_765 ?
O1 Dy1 O7 72.2(3) . 6_765 ?
O2 Dy1 O7 74.3(3) . 6_765 ?
O6 Dy1 C1 102.4(3) 8_556 . ?
O8 Dy1 C1 160.0(3) 1_455 . ?
O5 Dy1 C1 99.1(3) 1_455 . ?
O4 Dy1 C1 75.9(4) 6_755 . ?
O1W Dy1 C1 136.6(4) . . ?
O1 Dy1 C1 24.2(3) . . ?
O2 Dy1 C1 23.9(3) . . ?
O7 Dy1 C1 70.2(3) 6_765 . ?
O5 P1 O4 106.7(6) . . ?
O5 P1 O3 104.0(5) . . ?
O4 P1 O3 103.0(6) . . ?
O5 P1 C4 114.5(6) . . ?
O4 P1 C4 117.9(6) . . ?
O3 P1 C4 109.2(6) . . ?
O8 P2 O7 116.7(5) . . ?
O8 P2 O6 114.5(5) . . ?
O7 P2 O6 110.2(5) . . ?
O8 P2 C3 100.2(6) . . ?
O7 P2 C3 108.8(6) . . ?
O6 P2 C3 105.1(5) . . ?
C1 O2 Dy1 96.0(8) . . ?
O2 C1 O1 119.3(13) . . ?
O2 C1 C2 120.8(9) . . ?
O1 C1 C2 119.6(13) . . ?
O2 C1 Dy1 60.1(7) . . ?
O1 C1 Dy1 59.5(8) . . ?
C2 C1 Dy1 168.9(9) . . ?
P1 O4 Dy1 127.0(5) . 6_765 ?
P2 O6 Dy1 152.0(5) . 8_656 ?
P2 O8 Dy1 163.1(5) . 1_655 ?
C1 O1 Dy1 96.4(9) . . ?
P2 O7 Dy1 138.7(6) . 6_755 ?
P1 O5 Dy1 139.8(5) . 1_655 ?
P1 O3 H3 109.5 . . ?
C1 C2 N1 102.6(10) . . ?
C1 C2 H2A 111.5 . . ?
N1 C2 H2A 111.1 . . ?
C1 C2 H2B 110.9 . . ?
N1 C2 H2B 111.4 . . ?
H2A C2 H2B 109.2 . . ?
N1 C3 P2 103.5(8) . . ?
N1 C3 H3A 111.1 . . ?
P2 C3 H3A 111.2 . . ?
N1 C3 H3B 110.9 . . ?
P2 C3 H3B 111.1 . . ?
H3A C3 H3B 109.0 . . ?
C3 N1 C4 107.3(12) . . ?
C3 N1 C2 113.3(10) . . ?
C4 N1 C2 112.8(8) . . ?
C3 N1 H1 107.8 . . ?
C4 N1 H1 107.7 . . ?
C2 N1 H1 107.7 . . ?
N1 C4 P1 114.0(8) . . ?
N1 C4 H4A 109.2 . . ?
P1 C4 H4A 108.8 . . ?
N1 C4 H4B 108.5 . . ?
P1 C4 H4B 108.5 . . ?
H4A C4 H4B 107.6 . . ?

loop_
_geom_bond_atom_site_label_1
_geom_bond_atom_site_label_2
_geom_bond_distance
_geom_bond_site_symmetry_2
_geom_bond_publ_flag
Dy1 O6 2.189(8) 8_556 ?
Dy1 O8 2.255(9) 1_455 ?
Dy1 O5 2.358(10) 1_455 ?
Dy1 O4 2.412(7) 6_755 ?
Dy1 O1W 2.482(9) . ?
Dy1 O1 2.613(12) . ?
Dy1 O2 2.627(8) . ?
Dy1 O7 2.670(8) 6_765 ?
Dy1 C1 3.015(14) . ?
P1 O5 1.546(12) . ?
P1 O4 1.563(9) . ?
P1 O3 1.598(8) . ?
P1 C4 1.821(11) . ?
P2 O8 1.460(9) . ?
P2 O7 1.503(10) . ?
P2 O6 1.522(8) . ?
P2 C3 1.825(12) . ?
O2 C1 1.229(16) . ?
C1 O1 1.241(11) . ?
C1 C2 1.510(19) . ?
O4 Dy1 2.412(7) 6_765 ?
O6 Dy1 2.189(8) 8_656 ?
O8 Dy1 2.255(9) 1_655 ?
O7 Dy1 2.670(8) 6_755 ?
O5 Dy1 2.358(9) 1_655 ?
O3 H3 0.8200 . ?
C2 N1 1.566(17) . ?
C2 H2A 0.9700 . ?
C2 H2B 0.9700 . ?
C3 N1 1.561(17) . ?
C3 H3A 0.9700 . ?
C3 H3B 0.9700 . ?
N1 C4 1.554(14) . ?
N1 H1 0.9100 . ?
C4 H4A 0.9700 . ?
C4 H4B 0.9700 . ?

loop_
_geom_hbond_atom_site_label_D
_geom_hbond_atom_site_label_H
_geom_hbond_atom_site_label_A
_geom_hbond_distance_DH
_geom_hbond_distance_HA
_geom_hbond_distance_DA
_geom_hbond_angle_DHA
_geom_hbond_site_symmetry_A
O3 H3 O2 0.82 1.77 2.578(14) 168.7 2_566

loop_
_geom_torsion_atom_site_label_1
_geom_torsion_atom_site_label_2
_geom_torsion_atom_site_label_3
_geom_torsion_atom_site_label_4
_geom_torsion
_geom_torsion_site_symmetry_1
_geom_torsion_site_symmetry_2
_geom_torsion_site_symmetry_3
_geom_torsion_site_symmetry_4
_geom_torsion_publ_flag
O6 Dy1 O2 C1 -9.7(9) 8_556 . . . ?
O8 Dy1 O2 C1 139.1(7) 1_455 . . . ?
O5 Dy1 O2 C1 -176.1(8) 1_455 . . . ?
O4 Dy1 O2 C1 100.1(8) 6_755 . . . ?
O1W Dy1 O2 C1 -100.1(9) . . . . ?
O1 Dy1 O2 C1 3.3(7) . . . . ?
O7 Dy1 O2 C1 -76.7(8) 6_765 . . . ?
Dy1 O2 C1 O1 -6.0(12) . . . . ?
Dy1 O2 C1 C2 167.1(10) . . . . ?
O6 Dy1 C1 O2 172.0(8) 8_556 . . . ?
O8 Dy1 C1 O2 -87.5(11) 1_455 . . . ?
O5 Dy1 C1 O2 3.8(8) 1_455 . . . ?
O4 Dy1 C1 O2 -72.7(8) 6_755 . . . ?
O1W Dy1 C1 O2 106.3(9) . . . . ?
O1 Dy1 C1 O2 -173.9(12) . . . . ?
O7 Dy1 C1 O2 95.7(8) 6_765 . . . ?
O6 Dy1 C1 O1 -14.1(6) 8_556 . . . ?
O8 Dy1 C1 O1 86.4(11) 1_455 . . . ?
O5 Dy1 C1 O1 177.7(6) 1_455 . . . ?
O4 Dy1 C1 O1 101.2(6) 6_755 . . . ?
O1W Dy1 C1 O1 -79.8(7) . . . . ?
O2 Dy1 C1 O1 173.9(12) . . . . ?
O7 Dy1 C1 O1 -90.4(7) 6_765 . . . ?
O6 Dy1 C1 C2 74(5) 8_556 . . . ?
O8 Dy1 C1 C2 175(4) 1_455 . . . ?
O5 Dy1 C1 C2 -94(4) 1_455 . . . ?
O4 Dy1 C1 C2 -170(5) 6_755 . . . ?
O1W Dy1 C1 C2 9(5) . . . . ?
O1 Dy1 C1 C2 88(5) . . . . ?
O2 Dy1 C1 C2 -98(4) . . . . ?
O7 Dy1 C1 C2 -2(4) 6_765 . . . ?
O5 P1 O4 Dy1 106.7(7) . . . 6_765 ?
O3 P1 O4 Dy1 -144.2(6) . . . 6_765 ?
C4 P1 O4 Dy1 -23.9(12) . . . 6_765 ?
O8 P2 O6 Dy1 59.9(9) . . . 8_656 ?
O7 P2 O6 Dy1 -74.0(9) . . . 8_656 ?
C3 P2 O6 Dy1 168.9(9) . . . 8_656 ?
O7 P2 O8 Dy1 -106.4(17) . . . 1_655 ?
O6 P2 O8 Dy1 122.7(18) . . . 1_655 ?
C3 P2 O8 Dy1 10.7(18) . . . 1_655 ?
O2 C1 O1 Dy1 6.0(12) . . . . ?
C2 C1 O1 Dy1 -167.2(10) . . . . ?
O6 Dy1 O1 C1 165.9(6) 8_556 . . . ?
O8 Dy1 O1 C1 -139.8(6) 1_455 . . . ?
O5 Dy1 O1 C1 -2.7(7) 1_455 . . . ?
O4 Dy1 O1 C1 -74.0(6) 6_755 . . . ?
O1W Dy1 O1 C1 121.1(6) . . . . ?
O2 Dy1 O1 C1 -3.3(7) . . . . ?
O7 Dy1 O1 C1 81.3(7) 6_765 . . . ?
O8 P2 O7 Dy1 36.7(10) . . . 6_755 ?
O6 P2 O7 Dy1 169.6(6) . . . 6_755 ?
C3 P2 O7 Dy1 -75.6(9) . . . 6_755 ?
O4 P1 O5 Dy1 -98.1(8) . . . 1_655 ?
O3 P1 O5 Dy1 153.4(8) . . . 1_655 ?
C4 P1 O5 Dy1 34.3(10) . . . 1_655 ?
O2 C1 C2 N1 -163.3(13) . . . . ?
O1 C1 C2 N1 9.9(14) . . . . ?
Dy1 C1 C2 N1 -72(5) . . . . ?
O8 P2 C3 N1 104.7(9) . . . . ?
O7 P2 C3 N1 -132.3(8) . . . . ?
O6 P2 C3 N1 -14.3(9) . . . . ?
P2 C3 N1 C4 -73.8(9) . . . . ?
P2 C3 N1 C2 161.0(8) . . . . ?
C1 C2 N1 C3 -110.7(13) . . . . ?
C1 C2 N1 C4 127.2(10) . . . . ?
C3 N1 C4 P1 -57.6(11) . . . . ?
C2 N1 C4 P1 67.9(14) . . . . ?
O5 P1 C4 N1 82.4(10) . . . . ?
O4 P1 C4 N1 -150.7(7) . . . . ?
O3 P1 C4 N1 -33.7(10) . . . . ?
